data_7024204
loop_
_publ_author_name
'Portius, Peter'
'Davis, Martin'

_publ_section_title
;
 A new hexakis(isocyanato)silicate(IV) and the first neutral Lewis-base
 adducts of silicon tetraisocyanate.
;
_journal_issue 2
_journal_name_full 'Dalton transactions (Cambridge, England : 2003)'
_journal_page_first 527
_journal_page_last 532
_journal_paper_doi 10.1039/b912736d
_journal_volume 39
_journal_year 2010
_chemical_formula_moiety 'C14 H12 K2 N10 O6 Si'
_chemical_formula_sum 'C14 H12 K2 N10 O6 Si'
_chemical_formula_weight 522.63
_chemical_name_systematic
;
?
;
_space_group_IT_number 14
_symmetry_cell_setting monoclinic
_symmetry_space_group_name_Hall '-P 2yn'
_symmetry_space_group_name_H-M 'P 1 21/n 1'
_atom_sites_solution_hydrogens geom
_atom_sites_solution_primary direct
_atom_sites_solution_secondary difmap
_audit_creation_method SHELXL-97
_cell_angle_alpha 90.00
_cell_angle_beta 102.948(4)
_cell_angle_gamma 90.00
_cell_formula_units_Z 2
_cell_length_a 8.427(3)
_cell_length_b 12.522(4)
_cell_length_c 11.404(4)
_cell_measurement_reflns_used 2797
_cell_measurement_temperature 120(2)
_cell_measurement_theta_max 26.16
_cell_measurement_theta_min 3.399
_cell_volume 1172.8(7)
_computing_cell_refinement 'Bruker SMART'
_computing_data_collection 'Bruker SMART'
_computing_data_reduction 'Bruker SAINT'
_computing_molecular_graphics 'Bruker SHELXTL'
_computing_publication_material 'Bruker SHELXTL'
_computing_structure_refinement 'SHELXL-97 (Sheldrick, 1997)'
_computing_structure_solution 'Bruker SHELXTL'
_diffrn_ambient_temperature 120(2)
_diffrn_detector_area_resol_mean 100
_diffrn_measured_fraction_theta_full 0.996
_diffrn_measured_fraction_theta_max 0.913
_diffrn_measurement_device_type 'CCD area detector'
_diffrn_measurement_method 'omega scans'
_diffrn_radiation_monochromator graphite
_diffrn_radiation_source 'fine-focus sealed tube'
_diffrn_radiation_type MoK\a
_diffrn_radiation_wavelength 0.71073
_diffrn_reflns_av_R_equivalents 0.0572
_diffrn_reflns_av_sigmaI/netI 0.0635
_diffrn_reflns_limit_h_max 10
_diffrn_reflns_limit_h_min -8
_diffrn_reflns_limit_k_max 15
_diffrn_reflns_limit_k_min -15
_diffrn_reflns_limit_l_max 14
_diffrn_reflns_limit_l_min -14
_diffrn_reflns_number 6946
_diffrn_reflns_theta_full 25.00
_diffrn_reflns_theta_max 26.80
_diffrn_reflns_theta_min 3.40
_diffrn_standards_decay_% 0
_diffrn_standards_number 0
_exptl_absorpt_coefficient_mu 0.506
_exptl_absorpt_correction_T_max 0.8754
_exptl_absorpt_correction_T_min 0.8547
_exptl_absorpt_correction_type multi-scan
_exptl_absorpt_process_details sadabs
_exptl_crystal_colour colourless
_exptl_crystal_density_diffrn 1.480
_exptl_crystal_density_method 'not measured'
_exptl_crystal_description block
_exptl_crystal_F_000 532
_exptl_crystal_size_max 0.32
_exptl_crystal_size_mid 0.28
_exptl_crystal_size_min 0.27
_refine_diff_density_max 0.542
_refine_diff_density_min -0.467
_refine_diff_density_rms 0.090
_refine_ls_extinction_method none
_refine_ls_goodness_of_fit_ref 1.081
_refine_ls_hydrogen_treatment constr
_refine_ls_matrix_type full
_refine_ls_number_parameters 153
_refine_ls_number_reflns 2291
_refine_ls_number_restraints 0
_refine_ls_restrained_S_all 1.081
_refine_ls_R_factor_all 0.1018
_refine_ls_R_factor_gt 0.0729
_refine_ls_shift/su_max 0.000
_refine_ls_shift/su_mean 0.000
_refine_ls_structure_factor_coef Fsqd
_refine_ls_weighting_details 'calc w=1/[\s^2^(Fo^2^)+(0.0485P)^2^+3.0619P] where P=(Fo^2^+2Fc^2^)/3'
_refine_ls_weighting_scheme calc
_refine_ls_wR_factor_gt 0.1395
_refine_ls_wR_factor_ref 0.1495
_reflns_number_gt 1713
_reflns_number_total 2291
_reflns_threshold_expression >2sigma(I)
_cod_data_source_file b912736d.txt
_cod_data_source_block chppx55m
_cod_depositor_comments
;
The following automatic conversions were performed:

'_symmetry_cell_setting' value 'Monoclinic' changed to 'monoclinic'
according to /home/saulius/struct/CIF-dictionaries/cif_core.dic
dictionary named 'cif_core.dic' version 2.4.2 from 2011-04-26.

Automatic conversion script
Id: cif_fix_values 1891 2012-01-12 08:04:46Z andrius 
;
_cod_original_sg_symbol_H-M P2(1)/n
_cod_database_code 7024204

loop_
_symmetry_equiv_pos_as_xyz
'x, y, z'
'-x+1/2, y+1/2, -z+1/2'
'-x, -y, -z'
'x-1/2, -y-1/2, z-1/2'

loop_
_atom_site_label
_atom_site_type_symbol
_atom_site_fract_x
_atom_site_fract_y
_atom_site_fract_z
_atom_site_U_iso_or_equiv
_atom_site_adp_type
_atom_site_occupancy
_atom_site_symmetry_multiplicity
_atom_site_calc_flag
_atom_site_refinement_flags
K1 K 0.65538(11) 0.01626(7) 0.41452(8) 0.0218(3) Uani 1 1 d .
Si1 Si 1.0000 0.0000 1.0000 0.0170(4) Uani 1 2 d S
O2 O 0.6107(4) -0.0035(3) 0.1690(3) 0.0348(8) Uani 1 1 d .
O3 O 0.6907(4) -0.0203(3) 0.6603(3) 0.0441(10) Uani 1 1 d .
O1 O 0.5009(4) -0.1691(3) 0.4675(3) 0.0410(9) Uani 1 1 d .
N3 N 0.8683(4) 0.0002(3) 0.8483(3) 0.0270(9) Uani 1 1 d .
N1 N 0.5109(4) -0.3547(3) 0.4972(4) 0.0283(9) Uani 1 1 d .
C3 C 0.7817(5) -0.0103(4) 0.7569(4) 0.0229(10) Uani 1 1 d .
N2 N 0.8206(4) -0.0078(3) 0.0627(3) 0.0284(9) Uani 1 1 d .
N4 N 0.7924(5) 0.2063(3) 0.3542(4) 0.0404(11) Uani 1 1 d .
C1 C 0.5067(5) -0.2634(4) 0.4826(4) 0.0221(10) Uani 1 1 d .
C4 C 0.9183(5) 0.2361(4) 0.3510(4) 0.0272(10) Uani 1 1 d .
C2 C 0.7192(5) -0.0057(3) 0.1164(3) 0.0211(9) Uani 1 1 d .
N5 N 0.9119(6) -0.1133(4) 0.3927(4) 0.0584(15) Uani 1 1 d .
C6 C 0.9853(6) -0.1779(4) 0.3606(4) 0.0323(11) Uani 1 1 d .
C5 C 1.0815(5) 0.2743(4) 0.3495(5) 0.0364(12) Uani 1 1 d .
H5A H 1.1150 0.3280 0.4128 0.055 Uiso 1 1 calc R
H5B H 1.0811 0.3062 0.2710 0.055 Uiso 1 1 calc R
H5C H 1.1580 0.2142 0.3639 0.055 Uiso 1 1 calc R
C7 C 1.0806(5) -0.2607(4) 0.3219(4) 0.0373(12) Uani 1 1 d .
H12A H 1.1932 -0.2565 0.3686 0.056 Uiso 1 1 calc R
H12B H 1.0785 -0.2514 0.2363 0.056 Uiso 1 1 calc R
H12C H 1.0349 -0.3306 0.3345 0.056 Uiso 1 1 calc R

loop_
_atom_site_aniso_label
_atom_site_aniso_U_11
_atom_site_aniso_U_22
_atom_site_aniso_U_33
_atom_site_aniso_U_23
_atom_site_aniso_U_13
_atom_site_aniso_U_12
K1 0.0267(5) 0.0180(5) 0.0230(5) 0.0008(4) 0.0101(4) 0.0005(4)
Si1 0.0155(7) 0.0164(9) 0.0193(8) -0.0011(7) 0.0042(6) -0.0024(6)
O2 0.0251(15) 0.048(2) 0.0357(18) -0.0060(17) 0.0168(14) -0.0035(15)
O3 0.0302(17) 0.078(3) 0.0211(17) 0.0038(18) -0.0008(15) -0.0017(18)
O1 0.054(2) 0.019(2) 0.058(2) -0.0041(17) 0.030(2) -0.0060(16)
N3 0.0230(18) 0.034(2) 0.0220(19) 0.0022(18) 0.0000(15) -0.0013(16)
N1 0.032(2) 0.017(2) 0.036(2) 0.0002(18) 0.0069(16) 0.0019(16)
C3 0.019(2) 0.028(3) 0.024(2) 0.001(2) 0.0106(19) 0.0016(19)
N2 0.0235(18) 0.033(2) 0.030(2) 0.0027(18) 0.0097(16) -0.0027(17)
N4 0.028(2) 0.038(3) 0.050(3) 0.010(2) -0.0005(19) -0.0086(19)
C1 0.019(2) 0.026(3) 0.023(2) -0.006(2) 0.0097(17) -0.0032(18)
C4 0.027(2) 0.025(3) 0.026(2) 0.004(2) -0.0011(19) 0.001(2)
C2 0.023(2) 0.026(3) 0.0141(19) 0.0017(19) 0.0036(17) -0.0031(18)
N5 0.072(3) 0.064(4) 0.037(3) 0.000(3) 0.008(2) 0.040(3)
C6 0.030(2) 0.044(3) 0.022(2) 0.002(2) 0.003(2) 0.004(2)
C5 0.027(2) 0.038(3) 0.046(3) 0.004(2) 0.011(2) -0.002(2)
C7 0.024(2) 0.048(3) 0.038(3) -0.013(3) 0.004(2) 0.003(2)

loop_
_atom_type_symbol
_atom_type_description
_atom_type_scat_dispersion_real
_atom_type_scat_dispersion_imag
_atom_type_scat_source
H H 0.0000 0.0000 'International Tables Vol C Tables 4.2.6.8 and 6.1.1.4'
C C 0.0033 0.0016 'International Tables Vol C Tables 4.2.6.8 and 6.1.1.4'
N N 0.0061 0.0033 'International Tables Vol C Tables 4.2.6.8 and 6.1.1.4'
O O 0.0106 0.0060 'International Tables Vol C Tables 4.2.6.8 and 6.1.1.4'
Si Si 0.0817 0.0704 'International Tables Vol C Tables 4.2.6.8 and 6.1.1.4'
K K 0.2009 0.2494 'International Tables Vol C Tables 4.2.6.8 and 6.1.1.4'

loop_
_geom_angle_atom_site_label_1
_geom_angle_atom_site_label_2
_geom_angle_atom_site_label_3
_geom_angle
_geom_angle_site_symmetry_1
_geom_angle_site_symmetry_3
O2 K1 N5 77.67(12) . .
O2 K1 O3 165.30(11) . .
N5 K1 O3 94.85(12) . .
O2 K1 O1 100.46(10) . .
N5 K1 O1 86.74(15) . .
O3 K1 O1 66.17(11) . .
O2 K1 N4 78.23(12) . .
N5 K1 N4 95.93(16) . .
O3 K1 N4 115.46(12) . .
O1 K1 N4 176.66(12) . .
O2 K1 O1 124.93(11) . 3_656
N5 K1 O1 154.00(13) . 3_656
O3 K1 O1 65.78(11) . 3_656
O1 K1 O1 99.81(10) . 3_656
N4 K1 O1 78.64(12) . 3_656
O2 K1 O3 78.45(9) . 3_656
N5 K1 O3 138.91(15) . 3_656
O3 K1 O3 100.10(8) . 3_656
O1 K1 O3 65.44(11) . 3_656
N4 K1 O3 111.23(12) . 3_656
O1 K1 O3 64.90(11) 3_656 3_656
O2 K1 K1 125.97(8) . 3_656
N5 K1 K1 131.17(12) . 3_656
O3 K1 K1 50.79(7) . 3_656
O1 K1 K1 50.34(7) . 3_656
N4 K1 K1 128.04(10) . 3_656
O1 K1 K1 49.47(7) 3_656 3_656
O3 K1 K1 49.31(7) 3_656 3_656
N2 Si1 N2 180.000(1) 1_556 3_756
N2 Si1 N1 90.18(17) 1_556 4_656
N2 Si1 N1 89.82(17) 3_756 4_656
N2 Si1 N1 89.82(17) 1_556 2_656
N2 Si1 N1 90.18(17) 3_756 2_656
N1 Si1 N1 180.0(3) 4_656 2_656
N2 Si1 N3 90.56(16) 1_556 3_757
N2 Si1 N3 89.44(16) 3_756 3_757
N1 Si1 N3 89.60(17) 4_656 3_757
N1 Si1 N3 90.40(17) 2_656 3_757
N2 Si1 N3 89.44(16) 1_556 .
N2 Si1 N3 90.56(16) 3_756 .
N1 Si1 N3 90.40(17) 4_656 .
N1 Si1 N3 89.60(17) 2_656 .
N3 Si1 N3 180.000(1) 3_757 .
C2 O2 K1 124.4(3) . .
C3 O3 K1 143.9(3) . .
C3 O3 K1 132.3(3) . 3_656
K1 O3 K1 79.90(8) . 3_656
C1 O1 K1 148.0(3) . .
C1 O1 K1 127.6(3) . 3_656
K1 O1 K1 80.19(10) . 3_656
C3 N3 Si1 172.7(4) . .
C1 N1 Si1 172.3(4) . 2_646
N3 C3 O3 179.3(5) . .
C2 N2 Si1 170.5(4) . 1_554
C4 N4 K1 136.8(4) . .
N1 C1 O1 179.4(4) . .
N4 C4 C5 178.8(5) . .
N2 C2 O2 178.1(4) . .
C6 N5 K1 161.6(5) . .
N5 C6 C7 178.9(5) . .
C4 C5 H5A 109.5 . .
C4 C5 H5B 109.5 . .
H5A C5 H5B 109.5 . .
C4 C5 H5C 109.5 . .
H5A C5 H5C 109.5 . .
H5B C5 H5C 109.5 . .
C6 C7 H12A 109.5 . .
C6 C7 H12B 109.5 . .
H12A C7 H12B 109.5 . .
C6 C7 H12C 109.5 . .
H12A C7 H12C 109.5 . .
H12B C7 H12C 109.5 . .

loop_
_geom_bond_atom_site_label_1
_geom_bond_atom_site_label_2
_geom_bond_distance
_geom_bond_site_symmetry_2
K1 O2 2.752(3) .
K1 N5 2.758(5) .
K1 O3 2.789(3) .
K1 O1 2.793(3) .
K1 N4 2.798(4) .
K1 O1 2.829(3) 3_656
K1 O3 2.850(3) 3_656
Si1 N2 1.814(3) 1_556
Si1 N2 1.814(3) 3_756
Si1 N1 1.822(4) 4_656
Si1 N1 1.822(4) 2_656
Si1 N3 1.834(4) 3_757
Si1 N3 1.834(4) .
O2 C2 1.201(5) .
O3 C3 1.200(5) .
O3 K1 2.850(3) 3_656
O1 C1 1.192(6) .
O1 K1 2.829(3) 3_656
N3 C3 1.139(5) .
N1 C1 1.155(6) .
N1 Si1 1.822(4) 2_646
N2 C2 1.157(5) .
N2 Si1 1.814(3) 1_554
N4 C4 1.133(6) .
C4 C5 1.460(6) .
N5 C6 1.128(6) .
C6 C7 1.440(7) .
C5 H5A 0.9800 .
C5 H5B 0.9800 .
C5 H5C 0.9800 .
C7 H12A 0.9800 .
C7 H12B 0.9800 .
C7 H12C 0.9800 .
